data_8104219
loop_
_publ_author_name
'Kerr, I.S.'
'Williams, D.J.'

_publ_section_title
;
 The crystal structure of yugawaralite
;
_journal_name_full
;
Zeitschrift fuer Kristallographie, Kristallgeometrie, Kristallphysik, 
Kristallchemie (-144,1977)
;
_journal_page_first 220
_journal_page_last 225
_journal_volume 125
_journal_year 1967
_chemical_formula_sum 'Al2 Ca O16 Si6'
_chemical_name_systematic 'Ca (Al2 Si6 O16)'
_space_group_IT_number 7
_symmetry_space_group_name_Hall 'P -2yc'
_symmetry_space_group_name_H-M 'P 1 c 1'
_cell_angle_alpha 90
_cell_angle_beta 111.52
_cell_angle_gamma 90
_cell_formula_units_Z 2
_cell_length_a 6.73
_cell_length_b 13.95
_cell_length_c 10.03
_cell_volume 876.009
_citation_journal_id_ASTM ZEKGAX
_cod_data_source_file Kerr_ZEKGAX_1967_1541.cif
_cod_data_source_block Al2Ca1O16Si6
_cod_original_cell_volume 876.0085
_cod_original_formula_sum 'Al2 Ca1 O16 Si6'
_cod_database_code 8104219

loop_
_symmetry_equiv_pos_as_xyz
x,y,z
x,-y,z+1/2

loop_
_atom_site_label
_atom_site_type_symbol
_atom_site_fract_x
_atom_site_fract_y
_atom_site_fract_z
_atom_site_occupancy
_atom_site_U_iso_or_equiv
O8 O-2 0.487 0.427 0.046 1 0.0
Al3 Al+3 0.682 0.031 0.193 0.25 0.0
Ca1 Ca+2 0.01 0.215 0.429 1 0.0
Si5 Si+4 0.995 0.471 0.44 0.75 0.0
O4 O-2 0.185 0.383 0.504 1 0.0
Si8 Si+4 0.357 0.353 0.655 0.75 0.0
Al1 Al+3 0.973 0.005 0.019 0.25 0.0
Si4 Si+4 0.366 0.124 0.695 0.75 0.0
O2 O-2 0.589 0.39 0.679 1 0.0
O14 O-2 0.906 0.467 0.262 1 0.0
O6 O-2 0.81 0.484 0.513 1 0.0
O10 O-2 0.1 0.43 0.968 1 0.0
O1 O-2 0.065 0.097 0.994 1 0.0
O13 O-2 0.807 0.054 0.356 1 0.0
O7 O-2 0.134 0.085 0.574 1 0.0
O9 O-2 0.549 0.082 0.67 1 0.0
O11 O-2 0.361 0.119 0.84 1 0.0
O3 O-2 0.518 0.11 0.14 1 0.0
O16 O-2 0.384 0.237 0.638 1 0.0
O15 O-2 0.328 0.268 0.002 1 0.0
Si1 Si+4 0.973 0.005 0.019 0.75 0.0
Al7 Al+3 0.713 0.505 0.141 0.25 0.0
Si3 Si+4 0.682 0.031 0.193 0.75 0.0
Si2 Si+4 0.299 0.148 0.984 0.75 0.0
Al8 Al+3 0.357 0.353 0.655 0.25 0.0
O12 O-2 0.293 0.391 0.791 1 0.0
O5 O-2 0.807 0.05 0.096 1 0.0
Al2 Al+3 0.299 0.148 0.984 0.25 0.0
Al5 Al+3 0.995 0.471 0.44 0.25 0.0
Al6 Al+3 0.315 0.372 0.96 0.25 0.0
Si6 Si+4 0.315 0.372 0.96 0.75 0.0
Al4 Al+3 0.366 0.124 0.695 0.25 0.0
Si7 Si+4 0.713 0.505 0.141 0.75 0.0
